data_4117884
loop_
_publ_author_name
'Ian A. Tonks'
'Alec C. Durrell'
'Harry B. Gray'
'John E. Bercaw'

_publ_contact_author
;       Michael W. Day
        Beckman Institute
        California Institute of Technology
        Pasadena, CA  91125
        USA
;
_publ_contact_author_email mikeday@caltech.edu
_publ_contact_author_fax '(818) 449 4159'
_publ_contact_author_phone '(818) 395 2734'
_publ_section_title
;
 Groups 5 and 6 Terminal Hydrazido(2-) Complexes: N\b Substituent Effects
 on Ligand-to-Metal Charge-Transfer Energies and Oxidation States
;
_journal_name_full 'Journal of the American Chemical Society'
_journal_page_first 7301
_journal_page_last 7304
_journal_paper_doi 10.1021/ja302275j
_journal_volume 134
_journal_year 2012
_chemical_formula_moiety 'C16 H20 Cl3 N2 O2 Ta'
_chemical_formula_sum 'C16 H20 Cl3 N2 O2 Ta'
_chemical_formula_weight 559.64
_chemical_name_systematic
;
 ?
;
_space_group_IT_number 14
_symmetry_cell_setting monoclinic
_symmetry_space_group_name_Hall '-P 2ybc'
_symmetry_space_group_name_H-M 'P 1 21/c 1'
_atom_sites_solution_hydrogens difmap
_atom_sites_solution_primary direct
_atom_sites_solution_secondary difmap
_audit_creation_method SHELXL-97
_cell_angle_alpha 90.00
_cell_angle_beta 108.079(2)
_cell_angle_gamma 90.00
_cell_formula_units_Z 4
_cell_length_a 13.4839(6)
_cell_length_b 10.2768(4)
_cell_length_c 14.8254(7)
_cell_measurement_reflns_used 9998
_cell_measurement_temperature 100(2)
_cell_measurement_theta_max 52.01
_cell_measurement_theta_min 2.67
_cell_volume 1952.95(15)
_computing_cell_refinement 'Bruker SAINT-Plus v7.34A'
_computing_data_collection 'Bruker APEX2 v2.1-0'
_computing_data_reduction 'Bruker SAINT-Plus v7.34A'
_computing_molecular_graphics 'Bruker XP v5.1'
_computing_publication_material 'Bruker XCIF 2008'
_computing_structure_refinement 'SHELXL-97 (Sheldrick, 2008)'
_computing_structure_solution 'SHELXS-97 (Sheldrick, 2008)'
_diffrn_ambient_temperature 100(2)
_diffrn_measured_fraction_theta_full 0.945
_diffrn_measured_fraction_theta_max 0.945
_diffrn_measurement_device_type 'Bruker KAPPA APEX II'
_diffrn_measurement_method '\w scans; 22 settings'
_diffrn_radiation_monochromator graphite
_diffrn_radiation_source 'fine-focus sealed tube'
_diffrn_radiation_type MoK\a
_diffrn_radiation_wavelength 0.71073
_diffrn_reflns_av_R_equivalents 0.0360
_diffrn_reflns_av_sigmaI/netI 0.0368
_diffrn_reflns_limit_h_max 29
_diffrn_reflns_limit_h_min -27
_diffrn_reflns_limit_k_max 22
_diffrn_reflns_limit_k_min -21
_diffrn_reflns_limit_l_max 31
_diffrn_reflns_limit_l_min -22
_diffrn_reflns_number 116353
_diffrn_reflns_theta_full 52.22
_diffrn_reflns_theta_max 52.22
_diffrn_reflns_theta_min 1.59
_exptl_absorpt_coefficient_mu 6.049
_exptl_absorpt_correction_T_max 0.7503
_exptl_absorpt_correction_T_min 0.5013
_exptl_absorpt_correction_type multi-scan
_exptl_absorpt_process_details 'SADABS/2008-1, Bruker-AXS, Mdison, WI'
_exptl_crystal_colour Needle
_exptl_crystal_density_diffrn 1.903
_exptl_crystal_density_meas 0
_exptl_crystal_description Purple
_exptl_crystal_F_000 1080
_exptl_crystal_size_max 0.21
_exptl_crystal_size_mid 0.08
_exptl_crystal_size_min 0.07
_refine_diff_density_max 4.620
_refine_diff_density_min -2.759
_refine_diff_density_rms 0.189
_refine_ls_extinction_method none
_refine_ls_goodness_of_fit_ref 1.388
_refine_ls_hydrogen_treatment Unrestrained
_refine_ls_matrix_type 'Full matrix'
_refine_ls_number_parameters 297
_refine_ls_number_reflns 21254
_refine_ls_number_restraints 0
_refine_ls_restrained_S_all 1.388
_refine_ls_R_factor_all 0.0513
_refine_ls_R_factor_gt 0.0285
_refine_ls_shift/su_max 0.008
_refine_ls_shift/su_mean 0.000
_refine_ls_structure_factor_coef Fsqd
_refine_ls_weighting_details w=1/s^2^(Fo^2^)
_refine_ls_weighting_scheme sigma
_refine_ls_wR_factor_gt 0.0362
_refine_ls_wR_factor_ref 0.0380
_reflns_number_gt 16090
_reflns_number_total 21254
_reflns_threshold_expression >2sigma(I)
_cod_data_source_file ja302275j_si_002_04.cif
_cod_data_source_block 1d
_cod_depositor_comments
;
The following automatic conversions were performed:

'_atom_sites_solution_primary' value 'direct methods' was changed to
'direct'.

'_atom_sites_solution_secondary' value 'Difference Fourier map' was
changed to 'difmap'.

'_atom_sites_solution_hydrogens' value 'Difference Fourier map' was
changed to 'difmap'.

Automatic conversion script
Id: cif_fix_values 6452 2018-10-05 10:23:21Z andrius 
;
_cod_database_code 4117884

loop_
_symmetry_equiv_pos_as_xyz
'x, y, z'
'-x, y+1/2, -z+1/2'
'-x, -y, -z'
'x, -y-1/2, z-1/2'

loop_
_atom_site_label
_atom_site_type_symbol
_atom_site_fract_x
_atom_site_fract_y
_atom_site_fract_z
_atom_site_U_iso_or_equiv
_atom_site_adp_type
_atom_site_occupancy
_atom_site_symmetry_multiplicity
_atom_site_calc_flag
Ta1 Ta 0.152250(3) 0.741405(3) 0.449378(2) 0.01010(1) Uani 1 1 d
Cl1 Cl 0.07286(2) 0.58516(2) 0.331377(16) 0.01524(4) Uani 1 1 d
Cl2 Cl 0.26441(2) 0.57632(2) 0.543082(18) 0.01856(4) Uani 1 1 d
Cl3 Cl 0.01908(2) 0.89974(2) 0.391201(18) 0.01657(4) Uani 1 1 d
O1 O 0.20145(7) 0.84774(8) 0.58184(5) 0.01932(15) Uani 1 1 d
O2 O 0.04267(6) 0.68153(7) 0.53365(5) 0.01408(12) Uani 1 1 d
N1 N 0.24391(7) 0.81471(8) 0.40154(6) 0.01361(14) Uani 1 1 d
N2 N 0.31314(7) 0.88198(8) 0.37115(7) 0.01817(17) Uani 1 1 d
C1 C 0.16944(11) 0.79131(12) 0.65881(8) 0.0235(2) Uani 1 1 d
C2 C 0.05605(10) 0.75829(10) 0.61850(8) 0.0202(2) Uani 1 1 d
C3 C 0.30313(15) 0.9094(2) 0.61747(11) 0.0442(5) Uani 1 1 d
C4 C -0.06712(9) 0.65377(11) 0.48825(8) 0.01917(19) Uani 1 1 d
C5 C 0.29678(8) 1.01977(9) 0.36019(7) 0.01395(16) Uani 1 1 d
C6 C 0.20194(9) 1.06630(10) 0.30185(8) 0.01736(18) Uani 1 1 d
C7 C 0.18387(9) 1.19957(11) 0.29425(9) 0.0206(2) Uani 1 1 d
C8 C 0.25999(10) 1.28605(10) 0.34430(9) 0.0211(2) Uani 1 1 d
C9 C 0.35502(10) 1.23887(11) 0.40178(8) 0.0228(2) Uani 1 1 d
C10 C 0.37369(9) 1.10585(11) 0.41014(8) 0.01955(19) Uani 1 1 d
C11 C 0.39803(8) 0.81595(9) 0.35582(7) 0.01404(16) Uani 1 1 d
C12 C 0.45871(9) 0.87767(10) 0.30722(8) 0.01855(19) Uani 1 1 d
C13 C 0.54223(9) 0.81201(11) 0.29233(8) 0.0205(2) Uani 1 1 d
C14 C 0.56693(9) 0.68610(11) 0.32491(9) 0.0212(2) Uani 1 1 d
C15 C 0.50471(9) 0.62423(11) 0.37125(8) 0.0200(2) Uani 1 1 d
C16 C 0.42069(9) 0.68777(10) 0.38689(8) 0.01646(17) Uani 1 1 d
H1A H 0.1776(11) 0.8550(15) 0.7065(9) 0.021(4) Uiso 1 1 d
H1B H 0.2144(13) 0.7136(15) 0.6814(10) 0.024(4) Uiso 1 1 d
H2A H 0.0350(11) 0.7052(13) 0.6643(9) 0.016(3) Uiso 1 1 d
H2B H 0.0121(11) 0.8332(13) 0.6009(9) 0.014(3) Uiso 1 1 d
H3A H 0.3000(16) 0.967(2) 0.6645(14) 0.063(6) Uiso 1 1 d
H3B H 0.3185(15) 0.957(2) 0.5656(13) 0.059(6) Uiso 1 1 d
H3C H 0.356(2) 0.844(3) 0.6460(17) 0.098(9) Uiso 1 1 d
H4A H -0.0952(11) 0.6092(14) 0.5345(10) 0.023(4) Uiso 1 1 d
H4B H -0.0736(13) 0.5984(15) 0.4363(10) 0.030(4) Uiso 1 1 d
H4C H -0.1037(12) 0.7322(13) 0.4685(10) 0.015(3) Uiso 1 1 d
H6 H 0.1508(12) 1.0096(14) 0.2692(9) 0.023(4) Uiso 1 1 d
H7 H 0.1214(15) 1.2255(16) 0.2575(12) 0.036(5) Uiso 1 1 d
H8 H 0.2500(11) 1.3689(14) 0.3446(9) 0.021(4) Uiso 1 1 d
H9 H 0.4108(13) 1.2928(15) 0.4365(11) 0.028(4) Uiso 1 1 d
H10 H 0.4365(12) 1.0725(15) 0.4490(10) 0.029(4) Uiso 1 1 d
H12 H 0.4439(11) 0.9579(14) 0.2864(9) 0.021(4) Uiso 1 1 d
H13 H 0.5819(11) 0.8542(14) 0.2598(9) 0.020(4) Uiso 1 1 d
H14 H 0.6248(12) 0.6404(14) 0.3179(9) 0.021(4) Uiso 1 1 d
H15 H 0.5210(11) 0.5428(14) 0.3930(9) 0.022(4) Uiso 1 1 d
H16 H 0.3816(11) 0.6491(14) 0.4234(9) 0.022(4) Uiso 1 1 d

loop_
_atom_site_aniso_label
_atom_site_aniso_U_11
_atom_site_aniso_U_22
_atom_site_aniso_U_33
_atom_site_aniso_U_23
_atom_site_aniso_U_13
_atom_site_aniso_U_12
Ta1 0.01094(1) 0.00946(1) 0.00981(1) 0.00106(1) 0.00308(1) -0.00005(1)
Cl1 0.01808(11) 0.01377(9) 0.01312(9) -0.00201(7) 0.00375(8) -0.00132(7)
Cl2 0.01542(11) 0.01905(10) 0.01949(11) 0.00813(8) 0.00292(9) 0.00327(8)
Cl3 0.01713(11) 0.01198(8) 0.02169(11) 0.00441(7) 0.00762(9) 0.00357(7)
O1 0.0246(4) 0.0209(3) 0.0128(3) -0.0038(3) 0.0063(3) -0.0100(3)
O2 0.0163(3) 0.0135(3) 0.0138(3) -0.0003(2) 0.0065(3) -0.0008(2)
N1 0.0130(4) 0.0134(3) 0.0144(3) 0.0029(3) 0.0042(3) 0.0006(3)
N2 0.0154(4) 0.0137(3) 0.0295(5) 0.0072(3) 0.0130(4) 0.0030(3)
C1 0.0315(7) 0.0278(5) 0.0129(4) -0.0033(4) 0.0094(4) -0.0092(5)
C2 0.0274(6) 0.0186(4) 0.0187(4) -0.0035(4) 0.0129(4) -0.0019(4)
C3 0.0468(10) 0.0636(11) 0.0208(6) -0.0119(7) 0.0083(6) -0.0407(9)
C4 0.0155(5) 0.0199(4) 0.0233(5) 0.0026(4) 0.0077(4) -0.0018(4)
C5 0.0138(4) 0.0135(3) 0.0159(4) 0.0038(3) 0.0066(3) 0.0019(3)
C6 0.0129(4) 0.0163(4) 0.0212(5) 0.0032(3) 0.0028(4) -0.0004(3)
C7 0.0155(5) 0.0177(4) 0.0275(5) 0.0064(4) 0.0052(4) 0.0045(3)
C8 0.0254(6) 0.0139(4) 0.0264(5) 0.0008(4) 0.0117(5) 0.0027(4)
C9 0.0259(6) 0.0183(4) 0.0208(5) -0.0029(4) 0.0023(4) -0.0036(4)
C10 0.0170(5) 0.0200(4) 0.0181(5) 0.0027(3) 0.0002(4) 0.0002(4)
C11 0.0115(4) 0.0152(4) 0.0153(4) 0.0006(3) 0.0040(3) 0.0012(3)
C12 0.0174(5) 0.0179(4) 0.0228(5) 0.0018(4) 0.0098(4) -0.0001(3)
C13 0.0174(5) 0.0230(5) 0.0238(5) -0.0051(4) 0.0104(4) -0.0031(4)
C14 0.0152(5) 0.0230(5) 0.0257(5) -0.0080(4) 0.0070(4) 0.0008(4)
C15 0.0187(5) 0.0176(4) 0.0226(5) -0.0010(4) 0.0049(4) 0.0046(4)
C16 0.0163(5) 0.0156(4) 0.0173(4) 0.0014(3) 0.0050(4) 0.0018(3)

loop_
_atom_type_symbol
_atom_type_description
_atom_type_scat_dispersion_real
_atom_type_scat_dispersion_imag
_atom_type_scat_source
C C 0.0033 0.0016 'International Tables Vol C Tables 4.2.6.8 and 6.1.1.4'
H H 0.0000 0.0000 'International Tables Vol C Tables 4.2.6.8 and 6.1.1.4'
N N 0.0061 0.0033 'International Tables Vol C Tables 4.2.6.8 and 6.1.1.4'
O O 0.0106 0.0060 'International Tables Vol C Tables 4.2.6.8 and 6.1.1.4'
Cl Cl 0.1484 0.1585 'International Tables Vol C Tables 4.2.6.8 and 6.1.1.4'
Ta Ta -0.7052 6.5227 'International Tables Vol C Tables 4.2.6.8 and 6.1.1.4'

loop_
_geom_angle_atom_site_label_1
_geom_angle_atom_site_label_2
_geom_angle_atom_site_label_3
_geom_angle
_geom_angle_publ_flag
N1 Ta1 O1 95.34(3) yes
N1 Ta1 O2 168.03(3) yes
O1 Ta1 O2 73.10(3) yes
N1 Ta1 Cl1 101.76(3) yes
O1 Ta1 Cl1 162.30(2) yes
O2 Ta1 Cl1 90.034(19) yes
N1 Ta1 Cl3 96.08(3) yes
O1 Ta1 Cl3 88.16(2) yes
O2 Ta1 Cl3 80.773(19) yes
Cl1 Ta1 Cl3 94.507(9) yes
N1 Ta1 Cl2 98.01(3) yes
O1 Ta1 Cl2 82.61(2) yes
O2 Ta1 Cl2 83.81(2) yes
Cl1 Ta1 Cl2 90.427(10) yes
Cl3 Ta1 Cl2 163.803(9) yes
C3 O1 C1 111.32(9) ?
C3 O1 Ta1 122.63(8) ?
C1 O1 Ta1 115.28(6) ?
C2 O2 C4 110.13(8) ?
C2 O2 Ta1 113.52(6) ?
C4 O2 Ta1 122.43(6) ?
N2 N1 Ta1 173.65(7) ?
N1 N2 C11 119.29(8) ?
N1 N2 C5 116.51(8) ?
C11 N2 C5 124.15(8) ?
O1 C1 C2 106.92(9) ?
O1 C1 H1A 108.5(8) ?
C2 C1 H1A 108.8(9) ?
O1 C1 H1B 106.6(8) ?
C2 C1 H1B 113.1(9) ?
H1A C1 H1B 112.7(12) ?
O2 C2 C1 107.87(9) ?
O2 C2 H2A 108.3(8) ?
C1 C2 H2A 109.2(8) ?
O2 C2 H2B 107.5(8) ?
C1 C2 H2B 113.3(8) ?
H2A C2 H2B 110.5(11) ?
O1 C3 H3A 107.2(13) ?
O1 C3 H3B 109.6(11) ?
H3A C3 H3B 109.8(16) ?
O1 C3 H3C 109.8(16) ?
H3A C3 H3C 108.3(17) ?
H3B C3 H3C 112.0(18) ?
O2 C4 H4A 108.9(9) ?
O2 C4 H4B 108.7(10) ?
H4A C4 H4B 109.1(12) ?
O2 C4 H4C 109.6(9) ?
H4A C4 H4C 109.6(11) ?
H4B C4 H4C 110.9(12) ?
C6 C5 C10 120.26(9) ?
C6 C5 N2 119.36(9) ?
C10 C5 N2 120.34(10) ?
C5 C6 C7 119.65(10) ?
C5 C6 H6 120.4(9) ?
C7 C6 H6 119.9(9) ?
C8 C7 C6 120.42(11) ?
C8 C7 H7 122.6(11) ?
C6 C7 H7 117.0(11) ?
C7 C8 C9 119.60(10) ?
C7 C8 H8 123.0(10) ?
C9 C8 H8 117.2(10) ?
C8 C9 C10 120.40(11) ?
C8 C9 H9 123.7(10) ?
C10 C9 H9 115.9(10) ?
C9 C10 C5 119.65(11) ?
C9 C10 H10 121.6(10) ?
C5 C10 H10 118.8(10) ?
C16 C11 C12 119.61(9) ?
C16 C11 N2 120.43(9) ?
C12 C11 N2 119.95(9) ?
C13 C12 C11 119.65(10) ?
C13 C12 H12 120.4(9) ?
C11 C12 H12 120.0(9) ?
C14 C13 C12 121.18(10) ?
C14 C13 H13 120.1(9) ?
C12 C13 H13 118.7(9) ?
C13 C14 C15 118.84(10) ?
C13 C14 H14 123.0(9) ?
C15 C14 H14 118.2(9) ?
C16 C15 C14 121.04(10) ?
C16 C15 H15 120.0(9) ?
C14 C15 H15 118.9(9) ?
C15 C16 C11 119.65(10) ?
C15 C16 H16 121.5(9) ?
C11 C16 H16 118.6(9) ?

loop_
_geom_bond_atom_site_label_1
_geom_bond_atom_site_label_2
_geom_bond_distance
_geom_bond_publ_flag
Ta1 N1 1.7727(8) yes
Ta1 O1 2.1638(7) yes
Ta1 O2 2.2954(7) yes
Ta1 Cl1 2.3711(2) yes
Ta1 Cl3 2.3780(2) yes
Ta1 Cl2 2.4065(3) yes
O1 C3 1.4527(17) ?
O1 C1 1.4597(13) ?
O2 C2 1.4478(12) ?
O2 C4 1.4518(14) ?
N1 N2 1.3465(11) ?
N2 C11 1.4084(13) ?
N2 C5 1.4346(12) ?
C1 C2 1.4975(18) ?
C1 H1A 0.945(14) ?
C1 H1B 0.996(16) ?
C2 H2A 0.979(13) ?
C2 H2B 0.957(14) ?
C3 H3A 0.93(2) ?
C3 H3B 0.985(19) ?
C3 H3C 0.98(3) ?
C4 H4A 0.992(13) ?
C4 H4B 0.939(15) ?
C4 H4C 0.943(14) ?
C5 C6 1.3877(15) ?
C5 C10 1.3891(15) ?
C6 C7 1.3895(15) ?
C6 H6 0.917(15) ?
C7 C8 1.3862(18) ?
C7 H7 0.890(19) ?
C8 C9 1.3876(18) ?
C8 H8 0.863(15) ?
C9 C10 1.3886(15) ?
C9 H9 0.947(17) ?
C10 H10 0.929(16) ?
C11 C16 1.3976(14) ?
C11 C12 1.3989(14) ?
C12 C13 1.3880(15) ?
C12 H12 0.882(14) ?
C13 C14 1.3852(17) ?
C13 H13 0.931(14) ?
C14 C15 1.3921(16) ?
C14 H14 0.943(14) ?
C15 C16 1.3880(15) ?
C15 H15 0.899(14) ?
C16 H16 0.952(14) ?
